data_7134142
loop_
_publ_author_name
'Gremillion, Alexander J.'
'Kumar, Hemant'
'Del Rosal, Iker'
'Kelley, Steven P.'
'Maron, Laurent'
'Gessner, Viktoria H.'
'Walensky, Justin R.'

_publ_section_title
;
 Cerium(III) yldiide complexes with divergent CO reactivity.
;
_journal_issue 4
_journal_name_full 'Chemical communications (Cambridge, England)'
_journal_page_first 752
_journal_page_last 755
_journal_paper_doi 10.1039/d4cc04562a
_journal_volume 61
_journal_year 2024
_chemical_formula_moiety 'C54 H74 Ce2 O4 S2'
_chemical_formula_sum 'C54 H74 Ce2 O4 S2'
_chemical_formula_weight 1131.49
_space_group_crystal_system monoclinic
_space_group_IT_number 14
_space_group_name_Hall '-P 2ybc'
_space_group_name_H-M_alt 'P 1 21/c 1'
_atom_sites_solution_hydrogens geom
_atom_sites_solution_primary direct
_atom_sites_solution_secondary difmap
_audit_creation_date 2024-05-14
_audit_creation_method
;
Olex2 1.2
(compiled 2018.05.29 svn.r3508 for OlexSys, GUI svn.r5506)
;
_audit_update_record
;
2024-06-12 deposited with the CCDC.	2024-12-12 downloaded from the CCDC.
;
_cell_angle_alpha 90
_cell_angle_beta 98.2743(16)
_cell_angle_gamma 90
_cell_formula_units_Z 2
_cell_length_a 10.4042(5)
_cell_length_b 10.5714(5)
_cell_length_c 23.8222(11)
_cell_measurement_reflns_used 9616
_cell_measurement_temperature 173.0
_cell_measurement_theta_max 27.42
_cell_measurement_theta_min 2.43
_cell_volume 2592.9(2)
_computing_cell_refinement 'Bruker Apex4 V.2022.1-1/SAINT V8.40B'
_computing_data_collection 'Bruker Apex4 V.2022.1-1'
_computing_data_reduction 'Bruker Apex4 V.2022.1-1/SAINT V8.40B'
_computing_molecular_graphics 'Olex2 (Dolomanov et al., 2009)'
_computing_publication_material 'Olex2 (Dolomanov et al., 2009)'
_computing_structure_refinement 'ShelXL (Sheldrick, 2015)'
_diffrn_ambient_temperature 173.0
_diffrn_measured_fraction_theta_full 0.999
_diffrn_measured_fraction_theta_max 0.998
_diffrn_measurement_device_type 'Bruker Photon II CMOS area detector'
_diffrn_measurement_method 'shutterless omega and phi scans'
_diffrn_radiation_monochromator 'mirror optics'
_diffrn_radiation_type MoK\a
_diffrn_radiation_wavelength 0.71073
_diffrn_reflns_av_unetI/netI 0.0317
_diffrn_reflns_Laue_measured_fraction_full 0.999
_diffrn_reflns_Laue_measured_fraction_max 0.998
_diffrn_reflns_limit_h_max 13
_diffrn_reflns_limit_h_min -13
_diffrn_reflns_limit_k_max 13
_diffrn_reflns_limit_k_min 0
_diffrn_reflns_limit_l_max 30
_diffrn_reflns_limit_l_min 0
_diffrn_reflns_number 12556
_diffrn_reflns_point_group_measured_fraction_full 0.999
_diffrn_reflns_point_group_measured_fraction_max 0.998
_diffrn_reflns_theta_full 25.242
_diffrn_reflns_theta_max 27.501
_diffrn_reflns_theta_min 2.588
_diffrn_source 'Incoatec IMuS microfocus Mo tube'
_diffrn_standards_number 0
_exptl_absorpt_coefficient_mu 1.856
_exptl_absorpt_correction_T_max 0.745553
_exptl_absorpt_correction_T_min 0.664783
_exptl_absorpt_correction_type multi-scan
_exptl_absorpt_process_details 'Bruker TWINABS'
_exptl_crystal_colour yellow
_exptl_crystal_colour_primary yellow
_exptl_crystal_density_diffrn 1.449
_exptl_crystal_description plate
_exptl_crystal_F_000 1156
_exptl_crystal_size_max 0.1
_exptl_crystal_size_mid 0.04
_exptl_crystal_size_min 0.02
_refine_diff_density_max 0.752
_refine_diff_density_min -0.627
_refine_diff_density_rms 0.098
_refine_ls_extinction_method none
_refine_ls_goodness_of_fit_ref 1.048
_refine_ls_hydrogen_treatment constr
_refine_ls_matrix_type full
_refine_ls_number_parameters 302
_refine_ls_number_reflns 12556
_refine_ls_number_restraints 0
_refine_ls_restrained_S_all 1.048
_refine_ls_R_factor_all 0.0497
_refine_ls_R_factor_gt 0.0356
_refine_ls_shift/su_max 0.001
_refine_ls_shift/su_mean 0.000
_refine_ls_structure_factor_coef Fsqd
_refine_ls_weighting_details 'w=1/[\s^2^(Fo^2^)+(0.0279P)^2^+3.8978P] where P=(Fo^2^+2Fc^2^)/3'
_refine_ls_weighting_scheme calc
_refine_ls_wR_factor_gt 0.0743
_refine_ls_wR_factor_ref 0.0810
_reflns_Friedel_coverage 0.000
_reflns_number_gt 10669
_reflns_number_total 12556
_reflns_threshold_expression 'I > 2\s(I)'
_cod_data_source_file d4cc04562a3.cif
_cod_data_source_block 4
_cod_database_code 7134142
_shelx_shelxl_version_number 2019/3
_shelx_space_group_comment
;
The symmetry employed for this shelxl refinement is uniquely defined
by the following loop, which should always be used as a source of
symmetry information in preference to the above space-group names.
They are only intended as comments.
;
_shelx_estimated_absorpt_t_max 0.964
_shelx_estimated_absorpt_t_min 0.836
_olex2_refinement_description
;
1. Twinned data refinement
 Scales: 0.6177(5)
 0.3823(5)
2. Fixed Uiso
 At 1.2 times of:
  All C(H) groups
 At 1.5 times of:
  All C(H,H,H) groups
3. Others
 Sof(S1')=1-FVAR(1)
 Sof(S1)=FVAR(1)
4.a Aromatic/amide H refined with riding coordinates:
 C22(H22), C23(H23), C25(H25), C26(H26)
4.b Idealised Me refined as rotating group:
 C6(H6A,H6B,H6C), C7(H7A,H7B,H7C), C8(H8A,H8B,H8C), C9(H9A,H9B,H9C), C10(H10A,
 H10B,H10C), C16(H16A,H16B,H16C), C17(H17A,H17B,H17C), C18(H18A,H18B,H18C),
 C19(H19A,H19B,H19C), C20(H20A,H20B,H20C), C27(H27A,H27B,H27C)
;
_olex2_submission_special_instructions 'No special instructions were received'

loop_
_space_group_symop_operation_xyz
'x, y, z'
'-x, y+1/2, -z+1/2'
'-x, -y, -z'
'x, -y-1/2, z-1/2'

loop_
_atom_site_label
_atom_site_type_symbol
_atom_site_fract_x
_atom_site_fract_y
_atom_site_fract_z
_atom_site_U_iso_or_equiv
_atom_site_adp_type
_atom_site_occupancy
_atom_site_site_symmetry_order
_atom_site_calc_flag
_atom_site_refinement_flags_posn
_atom_site_refinement_flags_adp
_atom_site_refinement_flags_occupancy
_atom_site_disorder_assembly
_atom_site_disorder_group
Ce1 Ce 0.13246(2) 0.51872(2) 0.11858(2) 0.01951(7) Uani 1 1 d . . . . .
S1 S 0.07697(10) 0.69075(10) -0.02121(4) 0.0232(3) Uani 0.876(3) 1 d . . P A 1
S1' S 0.1768(8) 0.6004(7) -0.0282(3) 0.029(2) Uani 0.124(3) 1 d . . P A 2
O1 O 0.1450(3) 0.6249(3) 0.03139(11) 0.0298(6) Uani 1 1 d . . . . .
O2 O 0.0477(3) 0.5938(3) -0.06822(11) 0.0313(6) Uani 1 1 d . . . . .
C1 C 0.0357(4) 0.7509(4) 0.14825(16) 0.0275(8) Uani 1 1 d . . . . .
C2 C 0.1519(4) 0.7327(4) 0.18627(18) 0.0336(9) Uani 1 1 d . . . . .
C3 C 0.1302(4) 0.6340(4) 0.22408(16) 0.0380(10) Uani 1 1 d . . . . .
C4 C 0.0021(4) 0.5887(4) 0.20765(17) 0.0350(9) Uani 1 1 d . . . . .
C5 C -0.0566(4) 0.6625(4) 0.16157(15) 0.0273(8) Uani 1 1 d . . . . .
C6 C 0.0121(5) 0.8539(4) 0.1046(2) 0.0429(11) Uani 1 1 d . . . . .
H6A H 0.093824 0.874866 0.090826 0.064 Uiso 1 1 calc GR . . . .
H6B H -0.021365 0.929085 0.121737 0.064 Uiso 1 1 calc GR . . . .
H6C H -0.051481 0.824928 0.072864 0.064 Uiso 1 1 calc GR . . . .
C7 C 0.2735(5) 0.8101(5) 0.1873(3) 0.0563(14) Uani 1 1 d . . . . .
H7A H 0.337829 0.783119 0.219151 0.084 Uiso 1 1 calc GR . . . .
H7B H 0.253078 0.899720 0.191602 0.084 Uiso 1 1 calc GR . . . .
H7C H 0.308742 0.797779 0.151653 0.084 Uiso 1 1 calc GR . . . .
C8 C 0.2146(6) 0.5984(7) 0.2782(2) 0.0697(19) Uani 1 1 d . . . . .
H8A H 0.215728 0.506205 0.282318 0.105 Uiso 1 1 calc GR . . . .
H8B H 0.180113 0.636835 0.310339 0.105 Uiso 1 1 calc GR . . . .
H8C H 0.303171 0.629044 0.277180 0.105 Uiso 1 1 calc GR . . . .
C9 C -0.0635(6) 0.4850(5) 0.2360(2) 0.0627(16) Uani 1 1 d . . . . .
H9A H -0.123625 0.439542 0.207537 0.094 Uiso 1 1 calc GR . . . .
H9B H -0.111718 0.521728 0.264467 0.094 Uiso 1 1 calc GR . . . .
H9C H 0.002119 0.426162 0.254481 0.094 Uiso 1 1 calc GR . . . .
C10 C -0.1963(4) 0.6536(5) 0.13455(19) 0.0417(11) Uani 1 1 d . . . . .
H10A H -0.216269 0.723624 0.107728 0.063 Uiso 1 1 calc GR . . . .
H10B H -0.252896 0.658579 0.163985 0.063 Uiso 1 1 calc GR . . . .
H10C H -0.210610 0.572997 0.114331 0.063 Uiso 1 1 calc GR . . . .
C11 C 0.3816(3) 0.4523(4) 0.10375(16) 0.0282(8) Uani 1 1 d . . . . .
C12 C 0.3015(4) 0.3549(4) 0.07732(18) 0.0323(9) Uani 1 1 d . . . . .
C13 C 0.2542(4) 0.2846(4) 0.1203(2) 0.0363(10) Uani 1 1 d . . . . .
C14 C 0.3069(4) 0.3370(4) 0.17374(18) 0.0360(9) Uani 1 1 d . . . . .
C15 C 0.3868(4) 0.4400(4) 0.16332(17) 0.0300(8) Uani 1 1 d . . . . .
C16 C 0.4549(4) 0.5493(5) 0.07444(19) 0.0411(10) Uani 1 1 d . . . . .
H16A H 0.404406 0.571578 0.037823 0.062 Uiso 1 1 calc GR . . . .
H16B H 0.538962 0.514301 0.068300 0.062 Uiso 1 1 calc GR . . . .
H16C H 0.468952 0.625235 0.098163 0.062 Uiso 1 1 calc GR . . . .
C17 C 0.2774(5) 0.3309(5) 0.0146(2) 0.0515(13) Uani 1 1 d . . . . .
H17A H 0.210627 0.265451 0.006251 0.077 Uiso 1 1 calc GR . . . .
H17B H 0.358012 0.302322 0.001817 0.077 Uiso 1 1 calc GR . . . .
H17C H 0.247813 0.409082 -0.005273 0.077 Uiso 1 1 calc GR . . . .
C18 C 0.1710(5) 0.1675(4) 0.1134(3) 0.0581(15) Uani 1 1 d . . . . .
H18A H 0.091350 0.182083 0.130006 0.087 Uiso 1 1 calc GR . . . .
H18B H 0.218911 0.096397 0.132772 0.087 Uiso 1 1 calc GR . . . .
H18C H 0.148490 0.147909 0.072992 0.087 Uiso 1 1 calc GR . . . .
C19 C 0.2906(5) 0.2811(5) 0.2302(2) 0.0554(14) Uani 1 1 d . . . . .
H19A H 0.343489 0.328642 0.260463 0.083 Uiso 1 1 calc GR . . . .
H19B H 0.318694 0.192533 0.231519 0.083 Uiso 1 1 calc GR . . . .
H19C H 0.199054 0.285623 0.235520 0.083 Uiso 1 1 calc GR . . . .
C20 C 0.4794(4) 0.5116(5) 0.20632(19) 0.0422(10) Uani 1 1 d . . . . .
H20A H 0.470108 0.602594 0.198855 0.063 Uiso 1 1 calc GR . . . .
H20B H 0.568682 0.485592 0.203615 0.063 Uiso 1 1 calc GR . . . .
H20C H 0.459619 0.493393 0.244499 0.063 Uiso 1 1 calc GR . . . .
C21 C 0.2091(4) 0.7774(4) -0.04445(16) 0.0319(9) Uani 1 1 d . . . . .
C22 C 0.2154(5) 0.9023(5) -0.0320(2) 0.0471(12) Uani 1 1 d . . . . .
H22 H 0.153762 0.939089 -0.011095 0.056 Uiso 1 1 calc R . . . .
C23 C 0.3105(6) 0.9756(5) -0.0495(2) 0.0558(14) Uani 1 1 d . . . . .
H23 H 0.313704 1.063183 -0.040378 0.067 Uiso 1 1 calc R . . . .
C24 C 0.4016(4) 0.9261(5) -0.0799(2) 0.0441(11) Uani 1 1 d . . . . .
C25 C 0.3948(4) 0.7978(5) -0.0916(2) 0.0467(12) Uani 1 1 d . . . . .
H25 H 0.457391 0.759968 -0.111632 0.056 Uiso 1 1 calc R . . . .
C26 C 0.2976(5) 0.7240(4) -0.0742(2) 0.0450(11) Uani 1 1 d . . . . .
H26 H 0.292764 0.636340 -0.083108 0.054 Uiso 1 1 calc R . . . .
C27 C 0.5037(6) 1.0069(7) -0.1011(3) 0.080(2) Uani 1 1 d . . . . .
H27A H 0.467600 1.090729 -0.111382 0.120 Uiso 1 1 calc GR . . . .
H27B H 0.531434 0.966983 -0.134503 0.120 Uiso 1 1 calc GR . . . .
H27C H 0.578449 1.015425 -0.071233 0.120 Uiso 1 1 calc GR . . . .

loop_
_atom_site_aniso_label
_atom_site_aniso_U_11
_atom_site_aniso_U_22
_atom_site_aniso_U_33
_atom_site_aniso_U_23
_atom_site_aniso_U_13
_atom_site_aniso_U_12
Ce1 0.02153(10) 0.02015(10) 0.01628(10) -0.00017(8) 0.00082(7) -0.00110(8)
S1 0.0226(5) 0.0246(6) 0.0221(5) 0.0013(4) 0.0021(4) -0.0027(4)
S1' 0.031(4) 0.025(4) 0.029(4) -0.001(3) 0.004(3) 0.000(3)
O1 0.0349(15) 0.0323(15) 0.0213(13) 0.0065(11) 0.0017(11) -0.0054(12)
O2 0.0311(14) 0.0343(16) 0.0267(14) -0.0028(11) -0.0015(11) -0.0099(12)
C1 0.034(2) 0.0229(19) 0.0269(19) -0.0078(15) 0.0080(16) 0.0006(15)
C2 0.030(2) 0.035(2) 0.035(2) -0.0172(18) 0.0047(17) -0.0031(17)
C3 0.043(2) 0.052(3) 0.0170(18) -0.0093(17) -0.0030(17) 0.011(2)
C4 0.044(2) 0.038(2) 0.0247(19) 0.0007(17) 0.0127(17) 0.0026(19)
C5 0.0259(19) 0.034(2) 0.0231(18) -0.0066(15) 0.0073(15) -0.0010(15)
C6 0.061(3) 0.027(2) 0.043(3) 0.0019(18) 0.015(2) 0.005(2)
C7 0.035(3) 0.049(3) 0.084(4) -0.032(3) 0.004(3) -0.011(2)
C8 0.072(4) 0.107(5) 0.025(2) -0.010(3) -0.011(2) 0.034(4)
C9 0.080(4) 0.058(3) 0.059(3) 0.015(3) 0.042(3) 0.004(3)
C10 0.029(2) 0.055(3) 0.041(2) -0.015(2) 0.0056(18) 0.001(2)
C11 0.0199(17) 0.034(2) 0.0308(19) -0.0019(16) 0.0025(15) 0.0012(15)
C12 0.027(2) 0.033(2) 0.037(2) -0.0086(17) 0.0005(16) 0.0067(16)
C13 0.030(2) 0.024(2) 0.053(3) 0.0035(18) -0.0043(19) 0.0037(16)
C14 0.032(2) 0.034(2) 0.040(2) 0.0126(18) -0.0006(18) 0.0055(17)
C15 0.0244(19) 0.033(2) 0.030(2) 0.0003(16) -0.0033(15) 0.0020(16)
C16 0.028(2) 0.057(3) 0.039(2) 0.004(2) 0.0078(18) -0.0067(19)
C17 0.042(3) 0.071(4) 0.041(3) -0.027(2) 0.004(2) 0.003(2)
C18 0.052(3) 0.023(2) 0.093(4) 0.008(2) -0.010(3) 0.000(2)
C19 0.056(3) 0.056(3) 0.052(3) 0.032(3) -0.001(2) 0.005(2)
C20 0.033(2) 0.054(3) 0.036(2) -0.004(2) -0.0089(18) 0.001(2)
C21 0.037(2) 0.037(2) 0.0211(18) 0.0053(16) -0.0002(16) -0.0093(17)
C22 0.052(3) 0.044(3) 0.049(3) -0.007(2) 0.021(2) -0.006(2)
C23 0.073(4) 0.028(2) 0.069(4) -0.005(2) 0.019(3) -0.013(2)
C24 0.030(2) 0.057(3) 0.043(2) 0.019(2) -0.0014(19) -0.015(2)
C25 0.034(2) 0.059(3) 0.049(3) 0.009(2) 0.012(2) 0.015(2)
C26 0.053(3) 0.026(2) 0.055(3) 0.005(2) 0.005(2) 0.002(2)
C27 0.064(4) 0.094(5) 0.082(4) 0.026(4) 0.012(3) -0.040(4)

loop_
_atom_type_symbol
_atom_type_description
_atom_type_scat_dispersion_real
_atom_type_scat_dispersion_imag
_atom_type_scat_source
C C 0.0033 0.0016 'International Tables Vol C Tables 4.2.6.8 and 6.1.1.4'
H H 0.0000 0.0000 'International Tables Vol C Tables 4.2.6.8 and 6.1.1.4'
O O 0.0106 0.0060 'International Tables Vol C Tables 4.2.6.8 and 6.1.1.4'
S S 0.1246 0.1234 'International Tables Vol C Tables 4.2.6.8 and 6.1.1.4'
Ce Ce -0.2486 2.6331 'International Tables Vol C Tables 4.2.6.8 and 6.1.1.4'

loop_
_geom_angle_atom_site_label_1
_geom_angle_atom_site_label_2
_geom_angle_atom_site_label_3
_geom_angle
_geom_angle_site_symmetry_1
_geom_angle_site_symmetry_3
_geom_angle_publ_flag
O1 Ce1 O2 86.24(9) . 3_565 ?
O1 Ce1 C1 82.70(10) . . ?
O1 Ce1 C2 96.57(11) . . ?
O1 Ce1 C3 125.96(12) . . ?
O1 Ce1 C4 129.40(11) . . ?
O1 Ce1 C5 101.13(11) . . ?
O1 Ce1 C11 80.66(11) . . ?
O1 Ce1 C12 82.35(11) . . ?
O1 Ce1 C13 110.55(12) . . ?
O1 Ce1 C14 127.78(11) . . ?
O1 Ce1 C15 107.53(11) . . ?
O2 Ce1 C1 106.28(11) 3_565 . ?
O2 Ce1 C2 133.22(11) 3_565 . ?
O2 Ce1 C3 124.08(12) 3_565 . ?
O2 Ce1 C4 94.72(11) 3_565 . ?
O2 Ce1 C5 84.95(10) 3_565 . ?
O2 Ce1 C11 119.50(11) 3_565 . ?
O2 Ce1 C12 90.16(11) 3_565 . ?
O2 Ce1 C13 83.52(11) 3_565 . ?
O2 Ce1 C14 107.39(11) 3_565 . ?
O2 Ce1 C15 131.68(11) 3_565 . ?
C1 Ce1 C3 48.48(12) . . ?
C1 Ce1 C5 29.28(11) . . ?
C1 Ce1 C14 135.34(12) . . ?
C1 Ce1 C15 121.08(12) . . ?
C2 Ce1 C1 29.54(12) . . ?
C2 Ce1 C3 29.51(13) . . ?
C2 Ce1 C4 48.70(13) . . ?
C2 Ce1 C5 48.58(11) . . ?
C2 Ce1 C13 136.42(13) . . ?
C2 Ce1 C14 107.20(13) . . ?
C2 Ce1 C15 92.01(12) . . ?
C3 Ce1 C14 88.06(13) . . ?
C3 Ce1 C15 85.30(12) . . ?
C4 Ce1 C1 48.45(12) . . ?
C4 Ce1 C3 29.45(13) . . ?
C4 Ce1 C5 29.35(12) . . ?
C4 Ce1 C13 119.85(13) . . ?
C4 Ce1 C14 100.19(13) . . ?
C4 Ce1 C15 108.86(12) . . ?
C5 Ce1 C3 48.41(12) . . ?
C5 Ce1 C14 129.54(12) . . ?
C5 Ce1 C15 133.71(11) . . ?
C11 Ce1 C1 129.67(11) . . ?
C11 Ce1 C2 106.95(12) . . ?
C11 Ce1 C3 110.84(12) . . ?
C11 Ce1 C4 137.48(12) . . ?
C11 Ce1 C5 155.51(11) . . ?
C11 Ce1 C13 48.69(12) . . ?
C11 Ce1 C14 48.34(12) . . ?
C11 Ce1 C15 29.36(11) . . ?
C12 Ce1 C1 156.92(12) . . ?
C12 Ce1 C2 136.57(12) . . ?
C12 Ce1 C3 133.19(12) . . ?
C12 Ce1 C4 148.08(13) . . ?
C12 Ce1 C5 173.78(12) . . ?
C12 Ce1 C11 29.76(11) . . ?
C12 Ce1 C13 29.56(13) . . ?
C12 Ce1 C14 48.59(13) . . ?
C12 Ce1 C15 48.55(12) . . ?
C13 Ce1 C1 164.36(12) . . ?
C13 Ce1 C3 115.95(13) . . ?
C13 Ce1 C5 145.35(13) . . ?
C13 Ce1 C14 29.37(13) . . ?
C13 Ce1 C15 48.17(12) . . ?
C15 Ce1 C14 28.90(12) . . ?
O1 S1 C21 101.59(17) . . ?
O2 S1 O1 108.69(16) . . ?
O2 S1 C21 101.39(17) . . ?
O1 S1' O2 107.4(5) . . ?
O1 S1' C21 95.1(4) . . ?
O2 S1' C21 94.7(4) . . ?
S1 O1 Ce1 149.25(17) . . ?
S1' O1 Ce1 141.1(3) . . ?
S1 O2 Ce1 140.03(17) . 3_565 ?
C2 C1 Ce1 74.7(2) . . ?
C2 C1 C6 125.6(4) . . ?
C5 C1 Ce1 75.8(2) . . ?
C5 C1 C2 108.2(4) . . ?
C5 C1 C6 126.0(4) . . ?
C6 C1 Ce1 119.6(3) . . ?
C1 C2 Ce1 75.8(2) . . ?
C1 C2 C3 107.9(4) . . ?
C1 C2 C7 125.1(4) . . ?
C3 C2 Ce1 76.3(2) . . ?
C3 C2 C7 126.9(4) . . ?
C7 C2 Ce1 116.4(3) . . ?
C2 C3 Ce1 74.2(2) . . ?
C2 C3 C8 127.1(5) . . ?
C4 C3 Ce1 74.6(2) . . ?
C4 C3 C2 107.6(4) . . ?
C4 C3 C8 124.3(5) . . ?
C8 C3 Ce1 125.7(3) . . ?
C3 C4 Ce1 76.0(2) . . ?
C3 C4 C9 126.3(4) . . ?
C5 C4 Ce1 76.0(2) . . ?
C5 C4 C3 108.3(4) . . ?
C5 C4 C9 125.3(4) . . ?
C9 C4 Ce1 116.9(3) . . ?
C1 C5 Ce1 74.9(2) . . ?
C1 C5 C4 107.9(3) . . ?
C1 C5 C10 126.3(4) . . ?
C4 C5 Ce1 74.7(2) . . ?
C4 C5 C10 125.6(4) . . ?
C10 C5 Ce1 119.8(3) . . ?
C12 C11 Ce1 74.8(2) . . ?
C12 C11 C15 108.3(4) . . ?
C12 C11 C16 126.4(4) . . ?
C15 C11 Ce1 78.3(2) . . ?
C15 C11 C16 125.2(4) . . ?
C16 C11 Ce1 115.7(3) . . ?
C11 C12 Ce1 75.5(2) . . ?
C11 C12 C17 124.8(4) . . ?
C13 C12 Ce1 76.4(2) . . ?
C13 C12 C11 107.8(4) . . ?
C13 C12 C17 127.4(4) . . ?
C17 C12 Ce1 116.0(3) . . ?
C12 C13 Ce1 74.1(2) . . ?
C12 C13 C14 108.3(4) . . ?
C12 C13 C18 127.5(4) . . ?
C14 C13 Ce1 77.4(2) . . ?
C14 C13 C18 124.0(4) . . ?
C18 C13 Ce1 118.5(3) . . ?
C13 C14 Ce1 73.2(2) . . ?
C13 C14 C19 124.7(4) . . ?
C15 C14 Ce1 75.5(2) . . ?
C15 C14 C13 107.7(4) . . ?
C15 C14 C19 127.3(4) . . ?
C19 C14 Ce1 122.4(3) . . ?
C11 C15 Ce1 72.4(2) . . ?
C11 C15 C20 124.3(4) . . ?
C14 C15 Ce1 75.6(2) . . ?
C14 C15 C11 107.9(4) . . ?
C14 C15 C20 127.1(4) . . ?
C20 C15 Ce1 125.4(3) . . ?
C22 C21 S1 116.3(3) . . ?
C22 C21 S1' 153.8(4) . . ?
C22 C21 C26 120.2(4) . . ?
C26 C21 S1 123.5(3) . . ?
C26 C21 S1' 81.6(4) . . ?
C21 C22 C23 120.1(5) . . ?
C22 C23 C24 121.8(5) . . ?
C23 C24 C25 117.3(4) . . ?
C23 C24 C27 122.3(5) . . ?
C25 C24 C27 120.4(5) . . ?
C24 C25 C26 120.7(4) . . ?
C21 C26 C25 119.9(4) . . ?

loop_
_geom_bond_atom_site_label_1
_geom_bond_atom_site_label_2
_geom_bond_distance
_geom_bond_site_symmetry_2
_geom_bond_publ_flag
Ce1 O1 2.381(2) . ?
Ce1 O2 2.392(3) 3_565 ?
Ce1 C1 2.782(4) . ?
Ce1 C2 2.768(4) . ?
Ce1 C3 2.796(4) . ?
Ce1 C4 2.778(4) . ?
Ce1 C5 2.794(4) . ?
Ce1 C11 2.757(4) . ?
Ce1 C12 2.749(4) . ?
Ce1 C13 2.778(4) . ?
Ce1 C14 2.832(4) . ?
Ce1 C15 2.832(4) . ?
S1 O1 1.517(3) . ?
S1 O2 1.516(3) . ?
S1 C21 1.804(4) . ?
S1' O1 1.526(8) . ?
S1' O2 1.532(8) . ?
S1' C21 1.949(9) . ?
C1 C2 1.415(6) . ?
C1 C5 1.409(5) . ?
C1 C6 1.500(6) . ?
C2 C3 1.417(6) . ?
C2 C7 1.504(6) . ?
C3 C4 1.417(6) . ?
C3 C8 1.499(6) . ?
C4 C5 1.412(6) . ?
C4 C9 1.502(6) . ?
C5 C10 1.505(5) . ?
C11 C12 1.414(5) . ?
C11 C15 1.418(5) . ?
C11 C16 1.508(6) . ?
C12 C13 1.410(6) . ?
C12 C17 1.501(6) . ?
C13 C14 1.423(6) . ?
C13 C18 1.506(6) . ?
C14 C15 1.414(6) . ?
C14 C19 1.501(6) . ?
C15 C20 1.505(6) . ?
C21 C22 1.353(6) . ?
C21 C26 1.364(6) . ?
C22 C23 1.368(7) . ?
C23 C24 1.376(7) . ?
C24 C25 1.385(7) . ?
C24 C27 1.505(6) . ?
C25 C26 1.386(7) . ?

loop_
_twin_individual_id
_twin_individual_mass_fraction_refined
1 0.6177(5)
2 0.3823(5)
